data_4511546
loop_
_publ_author_name
'Perumalla, Sathyanarayana R.'
'Sun, Changquan C.'

_publ_section_title
;
 Design and Preparation of a 4:1 Lamivudine--Oxalic Acid CAB Cocrystal for
 Improving the Lamivudine Purification Process
;
_journal_issue 8
_journal_name_full 'Crystal Growth &amp; Design'
_journal_page_first 3990
_journal_paper_doi 10.1021/cg5005825
_journal_volume 14
_journal_year 2014
_chemical_absolute_configuration rm
_chemical_formula_sum 'C10 H15 N3 O8 S'
_chemical_formula_weight 337.31
_chemical_name_common 'Lamivudinium Oxalate monohydrate'
_chemical_name_systematic
; 
 ? 
;
_space_group_IT_number 4
_symmetry_cell_setting monoclinic
_symmetry_space_group_name_Hall 'P 2yb'
_symmetry_space_group_name_H-M 'P 1 21 1'
_atom_sites_solution_hydrogens geom
_atom_sites_solution_primary direct
_atom_sites_solution_secondary difmap
_audit_creation_method SHELXL-97
_cell_angle_alpha 90.00
_cell_angle_beta 101.0020(10)
_cell_angle_gamma 90.00
_cell_formula_units_Z 8
_cell_length_a 8.6175(9)
_cell_length_b 24.679(3)
_cell_length_c 13.4297(14)
_cell_measurement_reflns_used 9994
_cell_measurement_temperature 173(2)
_cell_measurement_theta_max 27.42
_cell_measurement_theta_min 2.26
_cell_volume 2803.6(5)
_computing_cell_refinement 'Bruker SAINT'
_computing_data_collection 'Bruker Apex 2'
_computing_data_reduction 'Bruker SAINT'
_computing_molecular_graphics 'Bruker SHELXTL'
_computing_publication_material 'Bruker SHELXTL'
_computing_structure_refinement 'SHELXL-97 (Sheldrick, 1997)'
_computing_structure_solution 'SHELXS-97 (Sheldrick, 1990)'
_diffrn_ambient_temperature 173(2)
_diffrn_measured_fraction_theta_full 0.993
_diffrn_measured_fraction_theta_max 0.993
_diffrn_measurement_device_type 'Bruker Apex 2 platform CCD'
_diffrn_measurement_method 'Omega and Phi scans'
_diffrn_radiation_monochromator graphite
_diffrn_radiation_source 'fine-focus sealed tube'
_diffrn_radiation_type MoK\a
_diffrn_radiation_wavelength 0.71073
_diffrn_reflns_av_R_equivalents 0.0362
_diffrn_reflns_av_sigmaI/netI 0.0494
_diffrn_reflns_limit_h_max 11
_diffrn_reflns_limit_h_min -11
_diffrn_reflns_limit_k_max 32
_diffrn_reflns_limit_k_min -31
_diffrn_reflns_limit_l_max 17
_diffrn_reflns_limit_l_min -17
_diffrn_reflns_number 32164
_diffrn_reflns_theta_full 27.44
_diffrn_reflns_theta_max 27.44
_diffrn_reflns_theta_min 1.54
_exptl_absorpt_coefficient_mu 0.278
_exptl_absorpt_correction_T_max 0.9647
_exptl_absorpt_correction_T_min 0.9337
_exptl_absorpt_correction_type multi-scan
_exptl_absorpt_process_details 'SADABS (G. Sheldrick, 2003)'
_exptl_crystal_colour Colorless
_exptl_crystal_density_diffrn 1.598
_exptl_crystal_density_method 'not measured'
_exptl_crystal_description Needles
_exptl_crystal_F_000 1408
_exptl_crystal_size_max 0.25
_exptl_crystal_size_mid 0.20
_exptl_crystal_size_min 0.13
_refine_diff_density_max 0.235
_refine_diff_density_min -0.236
_refine_diff_density_rms 0.051
_refine_ls_abs_structure_details 'Flack H D (1983), Acta Cryst. A39, 876-881'
_refine_ls_abs_structure_Flack 0.03(4)
_refine_ls_extinction_method none
_refine_ls_goodness_of_fit_ref 1.014
_refine_ls_hydrogen_treatment mixed
_refine_ls_matrix_type full
_refine_ls_number_parameters 849
_refine_ls_number_reflns 12639
_refine_ls_number_restraints 1
_refine_ls_restrained_S_all 1.014
_refine_ls_R_factor_all 0.0509
_refine_ls_R_factor_gt 0.0390
_refine_ls_shift/su_max 0.003
_refine_ls_shift/su_mean 0.000
_refine_ls_structure_factor_coef Fsqd
_refine_ls_weighting_details 'calc w=1/[\s^2^(Fo^2^)+(0.0424P)^2^+0.0000P] where P=(Fo^2^+2Fc^2^)/3'
_refine_ls_weighting_scheme calc
_refine_ls_wR_factor_gt 0.0819
_refine_ls_wR_factor_ref 0.0884
_reflns_number_gt 10497
_reflns_number_total 12639
_reflns_threshold_expression >2sigma(I)
_cod_data_source_file cg5005825_si_002.cif
_cod_data_source_block 12046_0m
_cod_depositor_comments
;
The following automatic conversions were performed:

'_symmetry_cell_setting' value 'Monoclinic' changed to 'monoclinic'
according to
/usr/data/users/saulius/crontab/automatic-downloads/rss-feeds/ACS/lib/dictionaries/cif_core.dic
dictionary named 'cif_core.dic' version 2.4.2 from
2011-04-26.

'_exptl_absorpt_correction_type' value 'Multi-Scan'
changed to 'multi-scan' according to
/usr/data/users/saulius/crontab/automatic-downloads/rss-feeds/ACS/lib/dictionaries/cif_core.dic
dictionary named 'cif_core.dic' version 2.4.2 from 2011-04-26.

Automatic conversion script
Id: cif_fix_values 2281 2013-09-26 08:29:07Z andrius 

 Adding full bibliography for 4511545--4511546.cif.
;
_cod_original_sg_symbol_H-M P2(1)
_cod_database_code 4511546

loop_
_symmetry_equiv_pos_as_xyz
'x, y, z'
'-x, y+1/2, -z'

loop_
_atom_site_label
_atom_site_type_symbol
_atom_site_fract_x
_atom_site_fract_y
_atom_site_fract_z
_atom_site_U_iso_or_equiv
_atom_site_adp_type
_atom_site_occupancy
_atom_site_symmetry_multiplicity
_atom_site_calc_flag
_atom_site_refinement_flags
S413 S 0.86031(8) 0.24597(3) 0.03326(5) 0.02882(14) Uani 1 1 d .
S313 S 0.58308(8) 0.15039(3) -0.41560(6) 0.03820(18) Uani 1 1 d .
O42 O 0.6847(2) 0.37819(7) -0.17303(12) 0.0276(4) Uani 1 1 d .
N43 N 0.5034(2) 0.40364(8) -0.07938(15) 0.0229(4) Uani 1 1 d .
H43 H 0.4356 0.4118 -0.1351 0.027 Uiso 1 1 calc R
N33 N -0.0324(2) 0.10220(8) -0.54696(15) 0.0208(4) Uani 1 1 d .
H33 H -0.0983 0.0903 -0.6007 0.025 Uiso 1 1 calc R
O316 O 0.36292(19) 0.22047(7) -0.39813(13) 0.0279(4) Uani 1 1 d .
O411 O 1.1073(2) 0.30030(8) 0.30097(14) 0.0328(4) Uani 1 1 d .
N41 N 0.7485(2) 0.36950(8) -0.00037(14) 0.0206(4) Uani 1 1 d .
O32 O 0.0913(2) 0.15516(8) -0.64574(13) 0.0317(4) Uani 1 1 d .
N34 N -0.1739(2) 0.05392(8) -0.44731(16) 0.0232(5) Uani 1 1 d .
H341 H -0.2424 0.0451 -0.5022 0.028 Uiso 1 1 calc R
H342 H -0.1872 0.0423 -0.3876 0.028 Uiso 1 1 calc R
N44 N 0.3153(2) 0.43011(9) 0.01157(16) 0.0298(5) Uani 1 1 d .
H441 H 0.2502 0.4370 -0.0459 0.036 Uiso 1 1 calc R
H442 H 0.2849 0.4355 0.0697 0.036 Uiso 1 1 calc R
C46 C 0.7072(3) 0.37939(9) 0.09090(17) 0.0221(5) Uani 1 1 d .
H46 H 0.7816 0.3714 0.1509 0.026 Uiso 1 1 calc R
C34 C -0.0528(3) 0.08425(9) -0.45442(18) 0.0197(5) Uani 1 1 d .
N31 N 0.1899(2) 0.15267(8) -0.47623(14) 0.0210(4) Uani 1 1 d .
C35 C 0.0606(3) 0.10025(10) -0.36917(18) 0.0224(5) Uani 1 1 d .
H35 H 0.0546 0.0874 -0.3033 0.027 Uiso 1 1 calc R
O416 O 0.99508(18) 0.33960(7) 0.08967(12) 0.0236(4) Uani 1 1 d .
C315 C 0.3097(3) 0.19428(10) -0.49083(19) 0.0254(5) Uani 1 1 d .
H35A H 0.2578 0.2216 -0.5415 0.030 Uiso 1 1 calc R
C42 C 0.6488(3) 0.38345(10) -0.09048(18) 0.0220(5) Uani 1 1 d .
C36 C 0.1768(3) 0.13377(10) -0.38285(18) 0.0244(5) Uani 1 1 d .
H36 H 0.2528 0.1448 -0.3255 0.029 Uiso 1 1 calc R
C415 C 0.9079(3) 0.34706(10) -0.00839(17) 0.0229(5) Uani 1 1 d .
H45A H 0.9640 0.3733 -0.0458 0.028 Uiso 1 1 calc R
C44 C 0.4565(3) 0.41193(10) 0.01056(18) 0.0220(5) Uani 1 1 d .
C414 C 0.8925(3) 0.29307(10) -0.06297(18) 0.0268(6) Uani 1 1 d .
H44B H 0.9901 0.2841 -0.0882 0.032 Uiso 1 1 calc R
H44A H 0.8020 0.2932 -0.1208 0.032 Uiso 1 1 calc R
C412 C 1.0065(3) 0.28334(10) 0.12130(19) 0.0259(6) Uani 1 1 d .
H42A H 1.1141 0.2694 0.1172 0.031 Uiso 1 1 calc R
O311 O 0.5441(2) 0.25331(8) -0.19021(16) 0.0516(6) Uani 1 1 d .
H31 H 0.4581 0.2688 -0.2138 0.077 Uiso 1 1 calc R
C411 C 0.9807(3) 0.27733(11) 0.22869(19) 0.0304(6) Uani 1 1 d .
H41B H 0.8805 0.2954 0.2350 0.036 Uiso 1 1 calc R
H41A H 0.9708 0.2384 0.2440 0.036 Uiso 1 1 calc R
C312 C 0.5283(3) 0.21118(11) -0.3565(2) 0.0323(6) Uani 1 1 d .
H32A H 0.5922 0.2423 -0.3740 0.039 Uiso 1 1 calc R
C32 C 0.0841(3) 0.13769(10) -0.56233(19) 0.0238(5) Uani 1 1 d .
C45 C 0.5669(3) 0.39980(10) 0.09997(18) 0.0239(5) Uani 1 1 d .
H45 H 0.5418 0.4060 0.1649 0.029 Uiso 1 1 calc R
C314 C 0.4483(3) 0.16932(11) -0.5290(2) 0.0332(6) Uani 1 1 d .
H34B H 0.4973 0.1959 -0.5688 0.040 Uiso 1 1 calc R
H34A H 0.4144 0.1372 -0.5719 0.040 Uiso 1 1 calc R
C311 C 0.5544(3) 0.20496(12) -0.2430(2) 0.0414(7) Uani 1 1 d .
H31B H 0.4753 0.1792 -0.2262 0.050 Uiso 1 1 calc R
H31A H 0.6603 0.1890 -0.2191 0.050 Uiso 1 1 calc R
S213 S 0.90950(8) 0.24227(3) 0.58711(6) 0.03287(16) Uani 1 1 d .
O22 O 0.66876(19) 0.36485(7) 0.32877(12) 0.0234(4) Uani 1 1 d .
N23 N 0.4866(2) 0.39246(8) 0.41972(15) 0.0213(4) Uani 1 1 d .
H23 H 0.4189 0.3997 0.3635 0.026 Uiso 1 1 calc R
N21 N 0.7334(2) 0.36088(8) 0.50102(14) 0.0197(4) Uani 1 1 d .
O216 O 0.99406(19) 0.34277(7) 0.58172(12) 0.0251(4) Uani 1 1 d .
C24 C 0.4399(3) 0.40201(10) 0.50938(18) 0.0216(5) Uani 1 1 d .
N24 N 0.2982(2) 0.42034(9) 0.50885(16) 0.0285(5) Uani 1 1 d .
H241 H 0.2335 0.4265 0.4509 0.034 Uiso 1 1 calc R
H242 H 0.2671 0.4266 0.5665 0.034 Uiso 1 1 calc R
C22 C 0.6318(3) 0.37230(9) 0.41055(17) 0.0189(5) Uani 1 1 d .
C26 C 0.6909(3) 0.37061(10) 0.59221(18) 0.0241(5) Uani 1 1 d .
H26 H 0.7640 0.3624 0.6527 0.029 Uiso 1 1 calc R
C25 C 0.5498(3) 0.39131(11) 0.59947(18) 0.0266(6) Uani 1 1 d .
H25 H 0.5242 0.3986 0.6639 0.032 Uiso 1 1 calc R
C214 C 0.8643(3) 0.27533(11) 0.4661(2) 0.0315(6) Uani 1 1 d .
H24B H 0.9373 0.2633 0.4219 0.038 Uiso 1 1 calc R
H24A H 0.7544 0.2674 0.4319 0.038 Uiso 1 1 calc R
C212 C 1.0628(3) 0.29223(10) 0.6206(2) 0.0268(6) Uani 1 1 d .
H22A H 1.1529 0.2832 0.5863 0.032 Uiso 1 1 calc R
C215 C 0.8856(3) 0.33605(10) 0.49023(18) 0.0235(5) Uani 1 1 d .
H25A H 0.9267 0.3545 0.4343 0.028 Uiso 1 1 calc R
O211 O 1.2777(3) 0.31732(10) 0.75728(18) 0.0547(6) Uani 1 1 d .
C211 C 1.1220(4) 0.29575(13) 0.7326(2) 0.0424(7) Uani 1 1 d .
H21B H 1.0497 0.3190 0.7630 0.051 Uiso 1 1 calc R
H21A H 1.1211 0.2591 0.7626 0.051 Uiso 1 1 calc R
S113 S 0.56651(8) 0.17854(3) 0.14908(5) 0.03193(16) Uani 1 1 d .
N14 N -0.1866(2) 0.07032(8) 0.05155(16) 0.0240(5) Uani 1 1 d .
H141 H -0.2525 0.0588 -0.0026 0.029 Uiso 1 1 calc R
H142 H -0.2053 0.0633 0.1124 0.029 Uiso 1 1 calc R
C15 C 0.1721(3) 0.14703(10) 0.10774(18) 0.0243(5) Uani 1 1 d .
H15 H 0.2462 0.1607 0.1637 0.029 Uiso 1 1 calc R
C14 C -0.0617(3) 0.09771(10) 0.04158(18) 0.0209(5) Uani 1 1 d .
N11 N 0.1947(2) 0.15761(8) 0.01129(14) 0.0215(4) Uani 1 1 d .
O116 O 0.33267(19) 0.23782(7) 0.05469(13) 0.0269(4) Uani 1 1 d .
O12 O 0.1017(2) 0.15082(8) -0.15948(13) 0.0370(5) Uani 1 1 d .
N13 N -0.0332(2) 0.10848(8) -0.05249(15) 0.0218(4) Uani 1 1 d .
H13 H -0.0985 0.0944 -0.1044 0.026 Uiso 1 1 calc R
C112 C 0.4813(3) 0.24538(10) 0.12201(19) 0.0270(5) Uani 1 1 d .
H12A H 0.5520 0.2668 0.0858 0.032 Uiso 1 1 calc R
C114 C 0.4888(3) 0.16236(11) 0.0185(2) 0.0308(6) Uani 1 1 d .
H14B H 0.5603 0.1757 -0.0258 0.037 Uiso 1 1 calc R
H14A H 0.4757 0.1227 0.0093 0.037 Uiso 1 1 calc R
C16 C 0.0488(3) 0.11808(10) 0.12570(18) 0.0220(5) Uani 1 1 d .
H16 H 0.0354 0.1113 0.1932 0.026 Uiso 1 1 calc R
C115 C 0.3293(3) 0.19097(10) -0.00633(19) 0.0258(6) Uani 1 1 d .
H15A H 0.3097 0.2023 -0.0792 0.031 Uiso 1 1 calc R
C12 C 0.0895(3) 0.13962(10) -0.07335(18) 0.0235(5) Uani 1 1 d .
O111 O 0.3775(3) 0.24581(10) 0.27619(14) 0.0525(6) Uani 1 1 d .
H11 H 0.2957 0.2625 0.2840 0.079 Uiso 1 1 calc R
C111 C 0.4581(3) 0.27646(13) 0.2130(2) 0.0439(8) Uani 1 1 d .
H11B H 0.5625 0.2876 0.2522 0.053 Uiso 1 1 calc R
H11A H 0.3970 0.3097 0.1910 0.053 Uiso 1 1 calc R
O822 O 0.5481(2) 0.01249(7) 0.61920(12) 0.0251(4) Uani 1 1 d .
O812 O 0.77402(19) 0.06054(7) 0.76786(12) 0.0247(4) Uani 1 1 d .
O821 O 0.3781(2) 0.02164(9) 0.72388(14) 0.0357(5) Uani 1 1 d .
O811 O 0.5966(2) 0.05715(8) 0.86927(13) 0.0318(4) Uani 1 1 d .
C82 C 0.5178(3) 0.02562(9) 0.70002(18) 0.0199(5) Uani 1 1 d .
C81 C 0.6420(3) 0.05025(10) 0.78715(18) 0.0209(5) Uani 1 1 d .
O3 O 0.8314(2) 0.46858(8) 0.40025(14) 0.0254(4) Uani 1 1 d .
O2 O 0.8416(2) 0.48580(8) 0.90321(15) 0.0301(4) Uani 1 1 d .
O712 O 0.0531(2) 0.47389(7) 0.08141(12) 0.0275(4) Uani 1 1 d .
O721 O 0.0827(2) 0.41406(7) 0.31798(12) 0.0275(4) Uani 1 1 d .
O722 O 0.27637(19) 0.42492(7) 0.22972(12) 0.0252(4) Uani 1 1 d .
O711 O -0.0976(2) 0.48322(8) 0.19803(14) 0.0301(4) Uani 1 1 d .
C72 C 0.1407(3) 0.43214(9) 0.24526(17) 0.0209(5) Uani 1 1 d .
C71 C 0.0269(3) 0.46613(10) 0.16590(18) 0.0206(5) Uani 1 1 d .
O622 O 0.5309(2) 0.02978(8) 0.11380(13) 0.0309(4) Uani 1 1 d .
O612 O 0.77177(19) 0.06457(7) 0.26735(12) 0.0252(4) Uani 1 1 d .
O611 O 0.6035(2) 0.05419(8) 0.37399(13) 0.0339(4) Uani 1 1 d .
O621 O 0.3722(2) 0.03142(10) 0.22645(14) 0.0454(6) Uani 1 1 d .
C62 C 0.5085(3) 0.03655(10) 0.19921(18) 0.0227(5) Uani 1 1 d .
C61 C 0.6406(3) 0.05368(10) 0.28864(18) 0.0228(5) Uani 1 1 d .
O522 O 0.04349(19) 0.47262(7) 0.57920(12) 0.0257(4) Uani 1 1 d .
O512 O 0.26673(19) 0.42793(7) 0.72991(13) 0.0269(4) Uani 1 1 d .
O511 O 0.0966(2) 0.43940(8) 0.83447(13) 0.0350(5) Uani 1 1 d .
O521 O -0.1095(2) 0.48521(9) 0.69320(14) 0.0373(5) Uani 1 1 d .
C52 C 0.0176(3) 0.46941(10) 0.66490(18) 0.0215(5) Uani 1 1 d .
C51 C 0.1383(3) 0.44359(10) 0.75160(18) 0.0226(5) Uani 1 1 d .
O1 O -0.3247(2) 0.53129(9) 0.56421(15) 0.0309(5) Uani 1 1 d .
O4 O -0.3091(2) 0.53543(8) 0.07407(15) 0.0286(4) Uani 1 1 d .
H711 H -0.154(4) 0.5005(14) 0.151(3) 0.055(11) Uiso 1 1 d .
H2B H 0.896(4) 0.4888(13) 0.959(3) 0.043(10) Uiso 1 1 d .
H3B H 0.898(4) 0.4749(12) 0.458(2) 0.039(9) Uiso 1 1 d .
H521 H -0.168(4) 0.4998(15) 0.648(3) 0.056(11) Uiso 1 1 d .
H821 H 0.307(5) 0.0085(16) 0.672(3) 0.077(13) Uiso 1 1 d .
H1B H -0.371(4) 0.5197(15) 0.516(3) 0.058(13) Uiso 1 1 d .
H3A H 0.891(4) 0.4562(12) 0.364(2) 0.041(9) Uiso 1 1 d .
H612 H 0.301(4) 0.0171(14) 0.175(3) 0.063(11) Uiso 1 1 d .
H2A H 0.905(4) 0.4699(13) 0.870(2) 0.042(9) Uiso 1 1 d .
H4B H -0.349(4) 0.5288(15) 0.020(3) 0.053(12) Uiso 1 1 d .
H1A H -0.408(5) 0.5425(18) 0.604(3) 0.099(15) Uiso 1 1 d .
H4A H -0.399(6) 0.549(2) 0.109(4) 0.124(18) Uiso 1 1 d .
H21 H 1.270(4) 0.3565(15) 0.739(2) 0.060(10) Uiso 1 1 d .
H41 H 1.099(4) 0.3336(14) 0.307(2) 0.049(10) Uiso 1 1 d .

loop_
_atom_site_aniso_label
_atom_site_aniso_U_11
_atom_site_aniso_U_22
_atom_site_aniso_U_33
_atom_site_aniso_U_23
_atom_site_aniso_U_13
_atom_site_aniso_U_12
S413 0.0287(3) 0.0262(3) 0.0321(4) -0.0008(3) 0.0071(3) 0.0013(3)
S313 0.0265(4) 0.0299(4) 0.0574(5) -0.0048(3) 0.0062(3) 0.0052(3)
O42 0.0275(9) 0.0397(11) 0.0161(9) 0.0011(8) 0.0053(7) 0.0055(8)
N43 0.0234(11) 0.0288(11) 0.0139(10) 0.0030(8) -0.0029(8) 0.0061(9)
N33 0.0195(10) 0.0256(11) 0.0161(10) -0.0031(8) 0.0006(8) -0.0036(8)
O316 0.0197(9) 0.0270(9) 0.0348(10) -0.0076(8) -0.0006(8) -0.0002(7)
O411 0.0412(11) 0.0290(11) 0.0264(10) 0.0023(8) 0.0021(8) 0.0080(9)
N41 0.0192(10) 0.0257(11) 0.0165(10) 0.0010(8) 0.0022(8) 0.0034(8)
O32 0.0357(10) 0.0399(11) 0.0192(9) 0.0028(8) 0.0047(7) -0.0106(9)
N34 0.0203(11) 0.0303(12) 0.0189(11) -0.0027(9) 0.0034(8) -0.0029(9)
N44 0.0249(12) 0.0441(14) 0.0201(11) 0.0033(10) 0.0036(9) 0.0101(10)
C46 0.0254(13) 0.0251(13) 0.0144(12) 0.0010(10) 0.0005(10) -0.0003(10)
C34 0.0207(12) 0.0204(12) 0.0181(12) -0.0039(9) 0.0043(10) 0.0036(9)
N31 0.0201(10) 0.0222(10) 0.0204(11) -0.0013(8) 0.0031(8) -0.0030(8)
C35 0.0254(13) 0.0270(13) 0.0136(12) -0.0017(10) 0.0012(9) -0.0022(10)
O416 0.0197(9) 0.0288(9) 0.0209(9) 0.0040(7) 0.0005(7) 0.0016(7)
C315 0.0244(13) 0.0240(13) 0.0278(14) -0.0006(10) 0.0052(10) -0.0035(10)
C42 0.0236(12) 0.0246(13) 0.0169(12) 0.0017(10) 0.0021(10) 0.0005(10)
C36 0.0247(13) 0.0283(13) 0.0182(13) -0.0038(10) -0.0008(10) 0.0003(10)
C415 0.0186(12) 0.0319(14) 0.0184(12) 0.0040(10) 0.0040(10) 0.0018(10)
C44 0.0234(13) 0.0233(13) 0.0195(12) 0.0013(10) 0.0047(10) 0.0022(10)
C414 0.0272(13) 0.0358(15) 0.0185(12) -0.0016(11) 0.0068(10) 0.0052(11)
C412 0.0207(13) 0.0311(14) 0.0250(13) 0.0017(11) 0.0023(10) 0.0070(11)
O311 0.0449(12) 0.0458(14) 0.0535(13) -0.0199(11) -0.0173(10) 0.0084(10)
C411 0.0312(14) 0.0343(15) 0.0251(14) 0.0056(11) 0.0038(11) 0.0065(12)
C312 0.0202(13) 0.0257(14) 0.0486(18) -0.0044(12) 0.0004(12) -0.0036(11)
C32 0.0227(13) 0.0254(13) 0.0236(14) -0.0012(10) 0.0056(10) -0.0003(10)
C45 0.0243(13) 0.0289(14) 0.0181(13) -0.0006(10) 0.0034(10) 0.0032(11)
C314 0.0299(15) 0.0307(15) 0.0417(17) -0.0021(12) 0.0139(12) -0.0034(11)
C311 0.0366(16) 0.0360(17) 0.0445(18) -0.0070(14) -0.0102(14) 0.0021(13)
S213 0.0278(3) 0.0264(3) 0.0454(4) 0.0046(3) 0.0096(3) 0.0004(3)
O22 0.0238(9) 0.0301(10) 0.0161(9) -0.0039(7) 0.0035(7) 0.0013(7)
N23 0.0203(10) 0.0257(11) 0.0160(10) 0.0012(8) -0.0011(8) 0.0039(8)
N21 0.0199(10) 0.0248(11) 0.0133(10) 0.0018(8) 0.0006(8) 0.0038(8)
O216 0.0212(9) 0.0251(9) 0.0264(9) 0.0024(7) -0.0020(7) 0.0026(7)
C24 0.0228(13) 0.0234(13) 0.0191(12) -0.0001(10) 0.0056(10) 0.0021(10)
N24 0.0238(11) 0.0420(13) 0.0198(11) 0.0020(10) 0.0047(9) 0.0091(10)
C22 0.0209(12) 0.0183(12) 0.0170(12) -0.0015(9) 0.0026(9) -0.0019(9)
C26 0.0262(13) 0.0307(14) 0.0146(12) 0.0004(10) 0.0018(10) 0.0031(11)
C25 0.0254(14) 0.0392(15) 0.0161(13) -0.0002(11) 0.0060(10) 0.0054(11)
C214 0.0286(14) 0.0329(15) 0.0315(15) -0.0058(12) 0.0020(12) 0.0058(11)
C212 0.0197(12) 0.0291(14) 0.0316(14) 0.0063(11) 0.0046(10) 0.0064(10)
C215 0.0185(12) 0.0295(13) 0.0234(13) 0.0016(10) 0.0062(10) 0.0036(10)
O211 0.0483(14) 0.0399(13) 0.0635(16) -0.0050(11) -0.0209(11) 0.0102(11)
C211 0.0449(18) 0.0440(18) 0.0354(17) 0.0072(14) 0.0004(14) 0.0076(14)
S113 0.0244(3) 0.0333(4) 0.0374(4) 0.0033(3) 0.0042(3) -0.0008(3)
N14 0.0234(11) 0.0309(12) 0.0181(11) -0.0040(9) 0.0049(8) -0.0067(9)
C15 0.0236(13) 0.0292(13) 0.0186(12) -0.0022(10) 0.0004(10) -0.0018(11)
C14 0.0202(12) 0.0241(13) 0.0186(12) -0.0012(10) 0.0042(10) 0.0017(10)
N11 0.0185(10) 0.0266(11) 0.0191(10) -0.0037(8) 0.0030(8) -0.0064(8)
O116 0.0219(9) 0.0256(9) 0.0320(10) -0.0058(8) 0.0024(7) -0.0005(7)
O12 0.0419(11) 0.0515(13) 0.0182(10) -0.0038(9) 0.0072(8) -0.0192(10)
N13 0.0209(10) 0.0280(11) 0.0156(10) -0.0047(8) 0.0014(8) -0.0048(9)
C112 0.0213(12) 0.0265(13) 0.0336(14) -0.0045(12) 0.0061(10) -0.0075(11)
C114 0.0232(13) 0.0337(15) 0.0378(16) -0.0096(12) 0.0113(11) -0.0058(11)
C16 0.0222(13) 0.0283(13) 0.0148(12) -0.0008(10) 0.0017(9) -0.0024(10)
C115 0.0249(13) 0.0281(14) 0.0256(14) -0.0028(11) 0.0081(11) -0.0056(11)
C12 0.0238(13) 0.0269(13) 0.0193(13) -0.0039(10) 0.0026(10) -0.0028(10)
O111 0.0566(14) 0.0696(15) 0.0350(11) 0.0053(12) 0.0179(10) 0.0239(13)
C111 0.0348(17) 0.0486(19) 0.0479(19) -0.0241(15) 0.0067(14) -0.0099(14)
O822 0.0252(9) 0.0311(10) 0.0194(9) -0.0039(7) 0.0055(7) -0.0059(7)
O812 0.0178(9) 0.0338(10) 0.0219(9) 0.0006(7) 0.0027(7) -0.0051(7)
O821 0.0180(9) 0.0668(14) 0.0220(10) -0.0111(10) 0.0035(8) -0.0109(9)
O811 0.0238(9) 0.0537(12) 0.0181(9) -0.0089(8) 0.0042(7) -0.0083(9)
C82 0.0172(12) 0.0221(12) 0.0199(13) 0.0031(10) 0.0023(9) -0.0014(9)
C81 0.0202(12) 0.0227(12) 0.0192(12) -0.0002(10) 0.0019(10) -0.0013(10)
O3 0.0234(10) 0.0343(10) 0.0178(10) -0.0011(8) 0.0019(8) 0.0036(8)
O2 0.0213(10) 0.0488(12) 0.0190(10) -0.0015(9) 0.0005(8) 0.0079(9)
O712 0.0263(10) 0.0409(11) 0.0151(9) 0.0044(8) 0.0034(7) 0.0107(8)
O721 0.0286(10) 0.0345(10) 0.0198(9) 0.0043(8) 0.0058(7) 0.0044(8)
O722 0.0187(9) 0.0326(10) 0.0238(9) -0.0004(8) 0.0029(7) 0.0065(7)
O711 0.0218(9) 0.0460(12) 0.0231(10) 0.0096(9) 0.0054(8) 0.0121(9)
C72 0.0230(13) 0.0218(13) 0.0165(12) -0.0014(10) -0.0003(10) -0.0008(10)
C71 0.0177(12) 0.0230(12) 0.0194(13) -0.0014(10) -0.0006(10) 0.0001(10)
O622 0.0250(10) 0.0492(12) 0.0187(9) -0.0063(8) 0.0051(8) -0.0100(8)
O612 0.0186(9) 0.0358(10) 0.0203(9) 0.0014(7) 0.0013(7) -0.0056(7)
O611 0.0258(10) 0.0587(13) 0.0168(9) -0.0041(9) 0.0032(8) -0.0086(9)
O621 0.0217(10) 0.0950(19) 0.0194(10) -0.0126(11) 0.0036(8) -0.0214(11)
C62 0.0180(12) 0.0279(13) 0.0225(13) 0.0018(10) 0.0044(10) -0.0028(10)
C61 0.0194(12) 0.0261(13) 0.0221(13) 0.0010(10) 0.0019(10) 0.0003(10)
O522 0.0234(9) 0.0359(10) 0.0180(9) 0.0020(7) 0.0045(7) 0.0067(8)
O512 0.0211(9) 0.0339(10) 0.0259(10) 0.0009(8) 0.0047(7) 0.0068(8)
O511 0.0274(10) 0.0572(13) 0.0209(10) 0.0108(9) 0.0059(8) 0.0140(9)
O521 0.0236(10) 0.0684(15) 0.0205(10) 0.0099(10) 0.0058(8) 0.0198(10)
C52 0.0198(12) 0.0232(12) 0.0216(13) 0.0005(10) 0.0041(10) -0.0021(10)
C51 0.0215(13) 0.0259(13) 0.0194(13) -0.0005(10) 0.0010(10) 0.0016(10)
O1 0.0225(10) 0.0505(13) 0.0192(10) 0.0008(9) 0.0031(8) 0.0111(9)
O4 0.0224(10) 0.0417(12) 0.0214(10) 0.0037(9) 0.0034(8) 0.0083(8)

loop_
_atom_type_symbol
_atom_type_description
_atom_type_scat_dispersion_real
_atom_type_scat_dispersion_imag
_atom_type_scat_source
C C 0.0033 0.0016 'International Tables Vol C Tables 4.2.6.8 and 6.1.1.4'
H H 0.0000 0.0000 'International Tables Vol C Tables 4.2.6.8 and 6.1.1.4'
N N 0.0061 0.0033 'International Tables Vol C Tables 4.2.6.8 and 6.1.1.4'
O O 0.0106 0.0060 'International Tables Vol C Tables 4.2.6.8 and 6.1.1.4'
S S 0.1246 0.1234 'International Tables Vol C Tables 4.2.6.8 and 6.1.1.4'

loop_
_geom_angle_atom_site_label_1
_geom_angle_atom_site_label_2
_geom_angle_atom_site_label_3
_geom_angle
C414 S413 C412 87.51(12)
C314 S313 C312 88.60(13)
C44 N43 C42 125.4(2)
C44 N43 H43 117.3
C42 N43 H43 117.3
C34 N33 C32 124.6(2)
C34 N33 H33 117.7
C32 N33 H33 117.7
C315 O316 C312 113.72(19)
C411 O411 H41 113(2)
C46 N41 C42 121.0(2)
C46 N41 C415 121.98(19)
C42 N41 C415 116.82(19)
C34 N34 H341 120.0
C34 N34 H342 120.0
H341 N34 H342 120.0
C44 N44 H441 120.0
C44 N44 H442 120.0
H441 N44 H442 120.0
C45 C46 N41 123.1(2)
C45 C46 H46 118.5
N41 C46 H46 118.5
N34 C34 N33 119.9(2)
N34 C34 C35 122.8(2)
N33 C34 C35 117.3(2)
C36 N31 C32 121.5(2)
C36 N31 C315 122.4(2)
C32 N31 C315 115.88(19)
C36 C35 C34 118.8(2)
C36 C35 H35 120.6
C34 C35 H35 120.6
C415 O416 C412 113.34(18)
O316 C315 N31 108.52(19)
O316 C315 C314 110.0(2)
N31 C315 C314 111.9(2)
O316 C315 H35A 108.8
N31 C315 H35A 108.8
C314 C315 H35A 108.8
O42 C42 N43 122.1(2)
O42 C42 N41 123.1(2)
N43 C42 N41 114.8(2)
C35 C36 N31 122.2(2)
C35 C36 H36 118.9
N31 C36 H36 118.9
O416 C415 N41 108.37(18)
O416 C415 C414 108.8(2)
N41 C415 C414 111.2(2)
O416 C415 H45A 109.5
N41 C415 H45A 109.5
C414 C415 H45A 109.5
N44 C44 N43 119.9(2)
N44 C44 C45 122.9(2)
N43 C44 C45 117.2(2)
C415 C414 S413 103.43(16)
C415 C414 H44B 111.1
S413 C414 H44B 111.1
C415 C414 H44A 111.1
S413 C414 H44A 111.1
H44B C414 H44A 109.0
O416 C412 C411 111.1(2)
O416 C412 S413 107.28(15)
C411 C412 S413 111.34(18)
O416 C412 H42A 109.0
C411 C412 H42A 109.0
S413 C412 H42A 109.0
C311 O311 H31 109.5
O411 C411 C412 112.2(2)
O411 C411 H41B 109.2
C412 C411 H41B 109.2
O411 C411 H41A 109.2
C412 C411 H41A 109.2
H41B C411 H41A 107.9
O316 C312 C311 110.7(2)
O316 C312 S313 106.45(17)
C311 C312 S313 111.1(2)
O316 C312 H32A 109.5
C311 C312 H32A 109.5
S313 C312 H32A 109.5
O32 C32 N33 122.1(2)
O32 C32 N31 122.5(2)
N33 C32 N31 115.4(2)
C46 C45 C44 118.4(2)
C46 C45 H45 120.8
C44 C45 H45 120.8
C315 C314 S313 104.05(18)
C315 C314 H34B 110.9
S313 C314 H34B 110.9
C315 C314 H34A 110.9
S313 C314 H34A 110.9
H34B C314 H34A 109.0
O311 C311 C312 114.5(2)
O311 C311 H31B 108.6
C312 C311 H31B 108.6
O311 C311 H31A 108.6
C312 C311 H31A 108.6
H31B C311 H31A 107.6
C214 S213 C212 86.36(12)
C24 N23 C22 124.8(2)
C24 N23 H23 117.6
C22 N23 H23 117.6
C26 N21 C22 121.2(2)
C26 N21 C215 123.74(19)
C22 N21 C215 115.00(19)
C215 O216 C212 112.02(19)
N24 C24 N23 119.4(2)
N24 C24 C25 123.0(2)
N23 C24 C25 117.6(2)
C24 N24 H241 120.0
C24 N24 H242 120.0
H241 N24 H242 120.0
O22 C22 N23 122.4(2)
O22 C22 N21 122.1(2)
N23 C22 N21 115.4(2)
C25 C26 N21 122.4(2)
C25 C26 H26 118.8
N21 C26 H26 118.8
C26 C25 C24 118.6(2)
C26 C25 H25 120.7
C24 C25 H25 120.7
C215 C214 S213 104.86(17)
C215 C214 H24B 110.8
S213 C214 H24B 110.8
C215 C214 H24A 110.8
S213 C214 H24A 110.8
H24B C214 H24A 108.9
O216 C212 C211 110.7(2)
O216 C212 S213 105.80(16)
C211 C212 S213 112.6(2)
O216 C212 H22A 109.2
C211 C212 H22A 109.2
S213 C212 H22A 109.2
O216 C215 N21 108.65(18)
O216 C215 C214 109.4(2)
N21 C215 C214 110.6(2)
O216 C215 H25A 109.4
N21 C215 H25A 109.4
C214 C215 H25A 109.4
C211 O211 H21 106.8(19)
O211 C211 C212 112.4(3)
O211 C211 H21B 109.1
C212 C211 H21B 109.1
O211 C211 H21A 109.1
C212 C211 H21A 109.1
H21B C211 H21A 107.9
C114 S113 C112 86.87(12)
C14 N14 H141 120.0
C14 N14 H142 120.0
H141 N14 H142 120.0
C16 C15 N11 122.1(2)
C16 C15 H15 118.9
N11 C15 H15 118.9
N14 C14 N13 119.9(2)
N14 C14 C16 122.9(2)
N13 C14 C16 117.2(2)
C15 N11 C12 121.7(2)
C15 N11 C115 121.0(2)
C12 N11 C115 117.3(2)
C115 O116 C112 112.90(18)
C14 N13 C12 125.4(2)
C14 N13 H13 117.3
C12 N13 H13 117.3
O116 C112 C111 110.0(2)
O116 C112 S113 106.69(16)
C111 C112 S113 114.6(2)
O116 C112 H12A 108.5
C111 C112 H12A 108.5
S113 C112 H12A 108.5
C115 C114 S113 105.20(17)
C115 C114 H14B 110.7
S113 C114 H14B 110.7
C115 C114 H14A 110.7
S113 C114 H14A 110.7
H14B C114 H14A 108.8
C15 C16 C14 118.6(2)
C15 C16 H16 120.7
C14 C16 H16 120.7
O116 C115 N11 106.99(19)
O116 C115 C114 109.5(2)
N11 C115 C114 114.2(2)
O116 C115 H15A 108.7
N11 C115 H15A 108.7
C114 C115 H15A 108.7
O12 C12 N13 122.0(2)
O12 C12 N11 123.2(2)
N13 C12 N11 114.8(2)
C111 O111 H11 109.5
O111 C111 C112 112.0(2)
O111 C111 H11B 109.2
C112 C111 H11B 109.2
O111 C111 H11A 109.2
C112 C111 H11A 109.2
H11B C111 H11A 107.9
C82 O821 H821 111(2)
O822 C82 O821 124.5(2)
O822 C82 C81 123.2(2)
O821 C82 C81 112.3(2)
O812 C81 O811 127.6(2)
O812 C81 C82 116.8(2)
O811 C81 C82 115.6(2)
H3B O3 H3A 102(3)
H2B O2 H2A 102(3)
C71 O711 H711 108(2)
O722 C72 O721 127.3(2)
O722 C72 C71 117.1(2)
O721 C72 C71 115.6(2)
O712 C71 O711 124.9(2)
O712 C71 C72 121.4(2)
O711 C71 C72 113.7(2)
C62 O621 H612 110(2)
O622 C62 O621 124.7(2)
O622 C62 C61 123.1(2)
O621 C62 C61 112.2(2)
O611 C61 O612 127.6(2)
O611 C61 C62 115.9(2)
O612 C61 C62 116.5(2)
C52 O521 H521 111(3)
O522 C52 O521 125.5(2)
O522 C52 C51 121.5(2)
O521 C52 C51 113.1(2)
O511 C51 O512 127.0(2)
O511 C51 C52 116.3(2)
O512 C51 C52 116.6(2)
H1B O1 H1A 104(4)
H4B O4 H4A 105(4)

loop_
_geom_bond_atom_site_label_1
_geom_bond_atom_site_label_2
_geom_bond_distance
S413 C414 1.798(3)
S413 C412 1.808(3)
S313 C314 1.792(3)
S313 C312 1.802(3)
O42 C42 1.213(3)
N43 C44 1.360(3)
N43 C42 1.382(3)
N43 H43 0.8800
N33 C34 1.362(3)
N33 C32 1.377(3)
N33 H33 0.8800
O316 C315 1.400(3)
O316 C312 1.446(3)
O411 C411 1.432(3)
O411 H41 0.83(3)
N41 C46 1.362(3)
N41 C42 1.387(3)
N41 C415 1.503(3)
O32 C32 1.213(3)
N34 C34 1.303(3)
N34 H341 0.8800
N34 H342 0.8800
N44 C44 1.299(3)
N44 H441 0.8800
N44 H442 0.8800
C46 C45 1.337(3)
C46 H46 0.9500
C34 C35 1.412(3)
N31 C36 1.363(3)
N31 C32 1.379(3)
N31 C315 1.495(3)
C35 C36 1.338(3)
C35 H35 0.9500
O416 C415 1.398(3)
O416 C412 1.450(3)
C315 C314 1.518(4)
C315 H35A 1.0000
C36 H36 0.9500
C415 C414 1.514(3)
C415 H45A 1.0000
C44 C45 1.414(3)
C414 H44B 0.9900
C414 H44A 0.9900
C412 C411 1.508(3)
C412 H42A 1.0000
O311 C311 1.400(3)
O311 H31 0.8400
C411 H41B 0.9900
C411 H41A 0.9900
C312 C311 1.505(4)
C312 H32A 1.0000
C45 H45 0.9500
C314 H34B 0.9900
C314 H34A 0.9900
C311 H31B 0.9900
C311 H31A 0.9900
S213 C214 1.793(3)
S213 C212 1.800(3)
O22 C22 1.215(3)
N23 C24 1.361(3)
N23 C22 1.373(3)
N23 H23 0.8800
N21 C26 1.365(3)
N21 C22 1.384(3)
N21 C215 1.480(3)
O216 C215 1.404(3)
O216 C212 1.435(3)
C24 N24 1.301(3)
C24 C25 1.412(3)
N24 H241 0.8800
N24 H242 0.8800
C26 C25 1.340(3)
C26 H26 0.9500
C25 H25 0.9500
C214 C215 1.537(4)
C214 H24B 0.9900
C214 H24A 0.9900
C212 C211 1.497(4)
C212 H22A 1.0000
C215 H25A 1.0000
O211 C211 1.422(4)
O211 H21 1.00(4)
C211 H21B 0.9900
C211 H21A 0.9900
S113 C114 1.799(3)
S113 C112 1.814(3)
N14 C14 1.300(3)
N14 H141 0.8800
N14 H142 0.8800
C15 C16 1.340(3)
C15 N11 1.371(3)
C15 H15 0.9500
C14 N13 1.358(3)
C14 C16 1.423(3)
N11 C12 1.385(3)
N11 C115 1.478(3)
O116 C115 1.414(3)
O116 C112 1.432(3)
O12 C12 1.213(3)
N13 C12 1.378(3)
N13 H13 0.8800
C112 C111 1.488(4)
C112 H12A 1.0000
C114 C115 1.524(3)
C114 H14B 0.9900
C114 H14A 0.9900
C16 H16 0.9500
C115 H15A 1.0000
O111 C111 1.414(4)
O111 H11 0.8400
C111 H11B 0.9900
C111 H11A 0.9900
O822 C82 1.208(3)
O812 C81 1.240(3)
O821 C82 1.308(3)
O821 H821 0.90(4)
O811 C81 1.250(3)
C82 C81 1.551(3)
O3 H3B 0.89(3)
O3 H3A 0.84(3)
O2 H2B 0.80(3)
O2 H2A 0.86(3)
O712 C71 1.214(3)
O721 C72 1.260(3)
O722 C72 1.239(3)
O711 C71 1.301(3)
O711 H711 0.84(3)
C72 C71 1.550(3)
O622 C62 1.211(3)
O612 C61 1.247(3)
O611 C61 1.247(3)
O621 C62 1.301(3)
O621 H612 0.90(4)
C62 C61 1.547(3)
O522 C52 1.216(3)
O512 C51 1.258(3)
O511 C51 1.237(3)
O521 C52 1.286(3)
O521 H521 0.80(3)
C52 C51 1.543(3)
O1 H1B 0.75(4)
O1 H1A 1.01(5)
O4 H4B 0.76(3)
O4 H4A 1.04(5)
